data_4338039
loop_
_publ_author_name
'Ruiz, Jos\'e'
'Lorusso, Giulia'
'Evangelisti, Marco'
'Brechin, Euan K.'
'Pope, Simon J. A.'
'Colacio, Enrique'

_publ_section_title
;
 Closely-Related Zn(II)2Ln(III)2 Complexes (Ln(III) = Gd, Yb) with Either
 Magnetic Refrigerant or Luminescent Single-Molecule Magnet Properties.
;
_journal_issue 7
_journal_name_full 'Inorganic chemistry'
_journal_page_first 3586
_journal_paper_doi 10.1021/ic403097s
_journal_volume 53
_journal_year 2014
_chemical_formula_sum 'C56 H90 Gd2 N8 O24 Zn2'
_chemical_formula_weight 1704.60
_chemical_name_systematic
;
 ?
;
_space_group_IT_number 2
_symmetry_cell_setting triclinic
_symmetry_space_group_name_Hall '-P 1'
_symmetry_space_group_name_H-M 'P -1'
_atom_sites_solution_hydrogens geom
_atom_sites_solution_primary direct
_atom_sites_solution_secondary difmap
_audit_creation_method SHELXL-97
_cell_angle_alpha 110.846(2)
_cell_angle_beta 105.310(2)
_cell_angle_gamma 99.812(2)
_cell_formula_units_Z 1
_cell_length_a 11.1988(13)
_cell_length_b 12.3323(14)
_cell_length_c 14.2061(16)
_cell_measurement_reflns_used 10647
_cell_measurement_temperature 100(2)
_cell_measurement_theta_max 27.9715
_cell_measurement_theta_min 2.7535
_cell_volume 1690.7(3)
_computing_cell_refinement 'Bruker smart'
_computing_data_collection 'Bruker smart'
_computing_data_reduction 'Bruker smart'
_computing_molecular_graphics 'Bruker SHELXTL'
_computing_publication_material 'SHELXL-97 (Sheldrick, 1997)'
_computing_structure_refinement 'SHELXL-97 (Sheldrick, 1997)'
_computing_structure_solution 'SHELXL-97 (Sheldrick, 1990)'
_diffrn_ambient_temperature 100(2)
_diffrn_measured_fraction_theta_full 0.994
_diffrn_measured_fraction_theta_max 0.994
_diffrn_measurement_device_type 'Bruker Axs APEX automatic diffractometer'
_diffrn_measurement_method 'phi and omega scans'
_diffrn_radiation_monochromator graphite
_diffrn_radiation_source 'fine-focus sealed tube'
_diffrn_radiation_type MoK\a
_diffrn_radiation_wavelength 0.71073
_diffrn_reflns_av_R_equivalents 0.0200
_diffrn_reflns_av_sigmaI/netI 0.0229
_diffrn_reflns_limit_h_max 13
_diffrn_reflns_limit_h_min -13
_diffrn_reflns_limit_k_max 14
_diffrn_reflns_limit_k_min -14
_diffrn_reflns_limit_l_max 16
_diffrn_reflns_limit_l_min -16
_diffrn_reflns_number 16541
_diffrn_reflns_theta_full 25.00
_diffrn_reflns_theta_max 25.00
_diffrn_reflns_theta_min 1.85
_exptl_absorpt_coefficient_mu 2.718
_exptl_absorpt_correction_T_max 0.6943
_exptl_absorpt_correction_T_min 0.5361
_exptl_absorpt_correction_type empirical
_exptl_absorpt_process_details 'Bruker SADABS (Bruker, 1999)'
_exptl_crystal_colour Colourless
_exptl_crystal_density_diffrn 1.674
_exptl_crystal_density_method 'not measured'
_exptl_crystal_description Prismatic
_exptl_crystal_F_000 862
_exptl_crystal_size_max 0.58
_exptl_crystal_size_mid 0.21
_exptl_crystal_size_min 0.20
_refine_diff_density_max 1.462
_refine_diff_density_min -0.662
_refine_diff_density_rms 0.091
_refine_ls_extinction_method none
_refine_ls_goodness_of_fit_ref 1.066
_refine_ls_hydrogen_treatment constr
_refine_ls_matrix_type full
_refine_ls_number_parameters 435
_refine_ls_number_reflns 5907
_refine_ls_number_restraints 0
_refine_ls_restrained_S_all 1.066
_refine_ls_R_factor_all 0.0325
_refine_ls_R_factor_gt 0.0304
_refine_ls_shift/su_max 0.002
_refine_ls_shift/su_mean 0.000
_refine_ls_structure_factor_coef Fsqd
_refine_ls_weighting_details 'calc w=1/[\s^2^(Fo^2^)+(0.0386P)^2^+3.2525P] where P=(Fo^2^+2Fc^2^)/3'
_refine_ls_weighting_scheme calc
_refine_ls_wR_factor_gt 0.0755
_refine_ls_wR_factor_ref 0.0772
_reflns_number_gt 5551
_reflns_number_total 5907
_reflns_threshold_expression >2sigma(I)
_cod_data_source_file ic403097s_si_002.cif
_cod_data_source_block compound1
_cod_depositor_comments
;
The following automatic conversions were performed:

'_symmetry_cell_setting' value 'Triclinic' changed to 'triclinic'
according to
/usr/data/users/saulius/automatic-downloads/rss-feeds/ACS/lib/dictionaries/cif_core.dic
dictionary named 'cif_core.dic' version 2.4.2 from
2011-04-26.

'_exptl_absorpt_correction_type' value 'Empirical'
changed to 'empirical' according to
/usr/data/users/saulius/automatic-downloads/rss-feeds/ACS/lib/dictionaries/cif_core.dic
dictionary named 'cif_core.dic' version 2.4.2 from 2011-04-26.

Automatic conversion script
Id: cif_fix_values 2281 2013-09-26 08:29:07Z andrius 

 Adding full bibliography for 4338039--4338041.cif.
;
_cod_original_sg_symbol_H-M P-1
_cod_database_code 4338039

loop_
_symmetry_equiv_pos_as_xyz
'x, y, z'
'-x, -y, -z'

loop_
_atom_site_label
_atom_site_type_symbol
_atom_site_fract_x
_atom_site_fract_y
_atom_site_fract_z
_atom_site_U_iso_or_equiv
_atom_site_adp_type
_atom_site_occupancy
_atom_site_symmetry_multiplicity
_atom_site_calc_flag
_atom_site_refinement_flags
_atom_site_disorder_assembly
_atom_site_disorder_group
Zn1 Zn -0.12431(4) 0.13690(4) 0.79375(3) 0.02952(11) Uani 1 1 d . A .
Gd1 Gd 0.122460(16) 0.394849(16) 0.995952(14) 0.02679(8) Uani 1 1 d . . .
C1A C 0.1429(4) 0.4604(4) 1.2604(3) 0.0385(10) Uani 1 1 d . . .
H1A1 H 0.1008 0.5024 1.3063 0.058 Uiso 1 1 calc R . .
H1A2 H 0.2185 0.5170 1.2671 0.058 Uiso 1 1 calc R . .
H1A3 H 0.1679 0.3992 1.2811 0.058 Uiso 1 1 calc R . .
C3A C -0.0445(4) 0.3016(3) 1.1249(3) 0.0282(8) Uani 1 1 d . . .
C4A C -0.0690(3) 0.2013(3) 1.0288(3) 0.0272(8) Uani 1 1 d . A .
C6A C -0.1636(4) 0.0958(3) 1.0059(3) 0.0323(9) Uani 1 1 d . . .
C7A C -0.2361(4) 0.0966(4) 1.0712(3) 0.0403(10) Uani 1 1 d . . .
H7A H -0.3010 0.0265 1.0524 0.048 Uiso 1 1 calc R . .
C8A C -0.2154(4) 0.1986(4) 1.1640(4) 0.0401(10) Uani 1 1 d . . .
C9A C -0.2977(5) 0.1989(5) 1.2329(4) 0.0549(13) Uani 1 1 d . . .
H9A1 H -0.3678 0.2304 1.2116 0.082 Uiso 1 1 calc R . .
H9A2 H -0.2456 0.2489 1.3071 0.082 Uiso 1 1 calc R . .
H9A3 H -0.3319 0.1175 1.2238 0.082 Uiso 1 1 calc R . .
C10A C -0.1159(4) 0.3011(4) 1.1910(3) 0.0341(9) Uani 1 1 d . . .
H10A H -0.0971 0.3700 1.2540 0.041 Uiso 1 1 calc R . .
C11A C -0.1739(4) -0.0178(4) 0.9143(3) 0.0394(10) Uani 1 1 d . . .
H11A H -0.0879 -0.0268 0.9222 0.047 Uiso 1 1 calc R . .
H11B H -0.2251 -0.0866 0.9185 0.047 Uiso 1 1 calc R . .
C13A C -0.3729(4) -0.0316(4) 0.7864(4) 0.0417(10) Uani 1 1 d . . .
H13A H -0.4127 -0.0324 0.7173 0.062 Uiso 1 1 calc R . .
H13B H -0.3813 0.0363 0.8414 0.062 Uiso 1 1 calc R . .
H13C H -0.4148 -0.1055 0.7876 0.062 Uiso 1 1 calc R . .
C14A C -0.2187(5) -0.1286(4) 0.7257(4) 0.0531(12) Uani 1 1 d . . .
H14A H -0.2761 -0.1455 0.6545 0.064 Uiso 1 1 calc R . .
H14B H -0.2438 -0.1985 0.7404 0.064 Uiso 1 1 calc R . .
C15A C -0.0804(5) -0.1096(4) 0.7276(4) 0.0549(13) Uani 1 1 d . A .
H15A H -0.0259 -0.1091 0.7934 0.066 Uiso 1 1 calc R . .
H15B H -0.0774 -0.1771 0.6675 0.066 Uiso 1 1 calc R . .
C17A C 0.1124(6) 0.0492(6) 0.7791(7) 0.085(2) Uani 1 1 d . A .
H17A H 0.1525 -0.0080 0.7441 0.127 Uiso 1 1 calc R . .
H17B H 0.1302 0.0586 0.8519 0.127 Uiso 1 1 calc R . .
H17C H 0.1464 0.1261 0.7791 0.127 Uiso 1 1 calc R . .
C18A C -0.0307(7) 0.0121(6) 0.6194(5) 0.043(2) Uani 0.659(12) 1 d P A 1
H18A H 0.0345 0.0855 0.6358 0.051 Uiso 0.659(12) 1 calc PR A 1
H18B H -0.0073 -0.0563 0.5770 0.051 Uiso 0.659(12) 1 calc PR A 1
C18B C -0.1120(13) -0.0702(11) 0.5893(8) 0.036(4) Uani 0.341(12) 1 d P A 2
H18C H -0.0577 -0.1049 0.5513 0.043 Uiso 0.341(12) 1 calc PR A 2
H18D H -0.1857 -0.1352 0.5756 0.043 Uiso 0.341(12) 1 calc PR A 2
C19A C -0.1524(6) 0.0128(5) 0.5561(4) 0.0643(16) Uani 1 1 d . . .
H19A H -0.2198 -0.0640 0.5133 0.077 Uiso 1 1 d R A .
H19B H -0.1276 0.0410 0.5064 0.077 Uiso 1 1 d R . .
C21A C -0.3516(5) 0.0516(5) 0.5732(4) 0.0538(13) Uani 1 1 d . . .
H21A H -0.3840 0.0450 0.5011 0.081 Uiso 1 1 calc R A .
H21B H -0.3868 0.1057 0.6177 0.081 Uiso 1 1 calc R . .
H21C H -0.3766 -0.0270 0.5728 0.081 Uiso 1 1 calc R . .
C22A C -0.1797(4) 0.2144(4) 0.6041(3) 0.0349(9) Uani 1 1 d . . .
H22A H -0.2176 0.2688 0.6467 0.042 Uiso 1 1 calc R A .
H22B H -0.2238 0.1968 0.5294 0.042 Uiso 1 1 calc R . .
C23A C -0.0404(4) 0.2817(3) 0.6348(3) 0.0327(9) Uani 1 1 d . A .
C24A C 0.0458(4) 0.3223(3) 0.7393(3) 0.0281(8) Uani 1 1 d . . .
C26A C 0.1664(4) 0.4071(3) 0.7702(3) 0.0284(8) Uani 1 1 d . A .
C28A C 0.3604(4) 0.5409(4) 0.9173(4) 0.0397(10) Uani 1 1 d . A .
H28A H 0.4135 0.5050 0.8798 0.060 Uiso 1 1 calc R . .
H28B H 0.4013 0.5651 0.9931 0.060 Uiso 1 1 calc R . .
H28C H 0.3496 0.6107 0.9047 0.060 Uiso 1 1 calc R . .
C29A C 0.2046(4) 0.4398(4) 0.6979(3) 0.0348(9) Uani 1 1 d . . .
H29A H 0.2864 0.4929 0.7199 0.042 Uiso 1 1 calc R A .
C30A C 0.1218(5) 0.3939(4) 0.5915(3) 0.0405(10) Uani 1 1 d . A .
C31A C 0.1644(5) 0.4303(5) 0.5115(4) 0.0561(14) Uani 1 1 d . . .
H31A H 0.0908 0.4063 0.4475 0.084 Uiso 1 1 calc R A .
H31B H 0.2274 0.3911 0.4934 0.084 Uiso 1 1 calc R . .
H31C H 0.2020 0.5168 0.5428 0.084 Uiso 1 1 calc R . .
C32A C 0.0000(4) 0.3176(4) 0.5623(3) 0.0401(10) Uani 1 1 d . . .
H32A H -0.0572 0.2890 0.4921 0.048 Uiso 1 1 calc R A .
N12A N -0.2332(3) -0.0211(3) 0.8061(3) 0.0345(7) Uani 1 1 d . . .
N16A N -0.0282(4) 0.0046(4) 0.7211(3) 0.0551(11) Uani 1 1 d . . .
N20A N -0.2088(3) 0.0996(3) 0.6162(3) 0.0370(8) Uani 1 1 d . A .
O2A O 0.0547(2) 0.4039(2) 1.14965(19) 0.0300(6) Uani 1 1 d . . .
O5A O -0.0042(2) 0.2046(2) 0.96245(19) 0.0265(5) Uani 1 1 d . . .
O25A O 0.0177(2) 0.2888(2) 0.8128(2) 0.0306(6) Uani 1 1 d . A .
O27A O 0.2360(2) 0.4539(2) 0.8789(2) 0.0324(6) Uani 1 1 d . . .
N1B N 0.3369(3) 0.2975(4) 1.0658(3) 0.0469(10) Uani 1 1 d . . .
O1B O 0.2728(3) 0.3334(3) 1.1251(2) 0.0399(7) Uani 1 1 d . A .
O2B O 0.3065(3) 0.3105(4) 0.9791(3) 0.0575(9) Uani 1 1 d . A .
O3B O 0.4236(3) 0.2531(4) 1.0896(3) 0.0654(11) Uani 1 1 d . A .
C1C C 0.2121(3) 0.6502(3) 1.1181(3) 0.0287(8) Uani 1 1 d . . .
O1C O -0.2481(2) 0.2371(2) 0.8229(2) 0.0313(6) Uani 1 1 d . . .
O2C O -0.0991(2) 0.4061(2) 0.9579(2) 0.0288(6) Uani 1 1 d . . .
O3C O 0.2854(2) 0.5820(2) 1.1286(2) 0.0315(6) Uani 1 1 d . A .
C1M C 0.4731(7) 0.6527(6) 1.4997(6) 0.093(2) Uani 1 1 d . . .
H1M1 H 0.5177 0.6477 1.5651 0.139 Uiso 1 1 calc R . .
H1M2 H 0.4507 0.5754 1.4399 0.139 Uiso 1 1 calc R . .
H1M3 H 0.3957 0.6745 1.5039 0.139 Uiso 1 1 calc R . .
O1M O 0.5522(7) 0.7393(5) 1.4855(4) 0.157(3) Uani 1 1 d . . .
H1M H 0.5359 0.7201 1.4210 0.235 Uiso 1 1 calc R . .
C2M C 0.5904(5) 0.7747(5) 1.2546(5) 0.0667(15) Uani 1 1 d . . .
H2M1 H 0.5574 0.8434 1.2714 0.100 Uiso 1 1 calc R . .
H2M2 H 0.5787 0.7407 1.1794 0.100 Uiso 1 1 calc R . .
H2M3 H 0.6810 0.8000 1.2965 0.100 Uiso 1 1 calc R . .
O2M O 0.5210(4) 0.6835(3) 1.2795(3) 0.0691(11) Uani 1 1 d . . .
H2M H 0.4759 0.6241 1.2234 0.104 Uiso 1 1 calc R . .

loop_
_atom_site_aniso_label
_atom_site_aniso_U_11
_atom_site_aniso_U_22
_atom_site_aniso_U_33
_atom_site_aniso_U_23
_atom_site_aniso_U_13
_atom_site_aniso_U_12
Zn1 0.0296(2) 0.0298(2) 0.0253(2) 0.01609(19) 0.00413(18) -0.00169(18)
Gd1 0.02453(11) 0.02871(11) 0.02561(11) 0.01838(8) 0.00283(8) -0.00159(8)
C1A 0.051(3) 0.030(2) 0.0212(19) 0.0124(16) -0.0005(18) -0.0047(18)
C3A 0.0286(19) 0.0287(19) 0.0294(19) 0.0202(16) 0.0052(16) 0.0041(15)
C4A 0.0252(18) 0.0293(19) 0.0287(19) 0.0206(16) 0.0039(15) 0.0022(15)
C6A 0.033(2) 0.033(2) 0.029(2) 0.0217(17) 0.0019(16) -0.0016(16)
C7A 0.031(2) 0.047(2) 0.043(2) 0.031(2) 0.0062(18) -0.0047(18)
C8A 0.031(2) 0.059(3) 0.045(3) 0.038(2) 0.0148(19) 0.012(2)
C9A 0.042(3) 0.089(4) 0.057(3) 0.050(3) 0.026(2) 0.021(3)
C10A 0.038(2) 0.042(2) 0.030(2) 0.0234(18) 0.0108(17) 0.0149(18)
C11A 0.044(2) 0.028(2) 0.038(2) 0.0210(18) 0.0017(19) -0.0023(18)
C13A 0.035(2) 0.040(2) 0.044(2) 0.024(2) 0.0040(19) -0.0042(18)
C14A 0.051(3) 0.035(2) 0.046(3) 0.004(2) 0.000(2) 0.001(2)
C15A 0.055(3) 0.037(2) 0.048(3) 0.002(2) 0.006(2) 0.009(2)
C17A 0.070(4) 0.085(4) 0.175(7) 0.104(5) 0.077(5) 0.046(3)
C18A 0.064(5) 0.036(4) 0.039(4) 0.021(3) 0.027(4) 0.015(4)
C18B 0.048(8) 0.027(7) 0.017(6) 0.010(5) 0.000(5) -0.005(6)
C19A 0.103(5) 0.053(3) 0.029(2) 0.011(2) 0.013(3) 0.031(3)
C21A 0.047(3) 0.055(3) 0.037(2) 0.027(2) -0.009(2) -0.019(2)
C22A 0.039(2) 0.034(2) 0.026(2) 0.0183(17) 0.0031(17) 0.0010(17)
C23A 0.041(2) 0.031(2) 0.027(2) 0.0174(17) 0.0093(17) 0.0047(17)
C24A 0.034(2) 0.0270(19) 0.0265(19) 0.0168(16) 0.0095(16) 0.0054(16)
C26A 0.033(2) 0.0286(19) 0.0270(19) 0.0168(16) 0.0101(16) 0.0072(16)
C28A 0.031(2) 0.043(2) 0.041(2) 0.022(2) 0.0100(18) -0.0056(18)
C29A 0.040(2) 0.034(2) 0.035(2) 0.0220(18) 0.0139(18) 0.0031(17)
C30A 0.056(3) 0.039(2) 0.034(2) 0.0243(19) 0.019(2) 0.007(2)
C31A 0.074(3) 0.060(3) 0.034(2) 0.029(2) 0.020(2) -0.004(3)
C32A 0.052(3) 0.040(2) 0.027(2) 0.0193(18) 0.0090(19) 0.005(2)
N12A 0.0350(18) 0.0299(17) 0.0309(18) 0.0152(14) 0.0033(14) -0.0011(14)
N16A 0.078(3) 0.076(3) 0.047(2) 0.046(2) 0.035(2) 0.044(2)
N20A 0.042(2) 0.0308(17) 0.0279(17) 0.0141(14) 0.0016(15) -0.0014(15)
O2A 0.0347(14) 0.0272(13) 0.0224(13) 0.0147(11) 0.0025(11) -0.0024(11)
O5A 0.0286(13) 0.0278(13) 0.0231(13) 0.0158(11) 0.0068(11) 0.0007(10)
O25A 0.0304(14) 0.0346(14) 0.0250(13) 0.0198(12) 0.0052(11) -0.0035(11)
O27A 0.0297(14) 0.0370(15) 0.0285(14) 0.0211(12) 0.0056(11) -0.0035(11)
N1B 0.0243(18) 0.059(2) 0.073(3) 0.053(2) 0.0124(19) 0.0053(17)
O1B 0.0375(16) 0.0397(16) 0.0425(17) 0.0278(14) 0.0042(14) 0.0042(13)
O2B 0.0477(19) 0.096(3) 0.071(2) 0.067(2) 0.0333(18) 0.0345(19)
O3B 0.0330(17) 0.088(3) 0.112(3) 0.083(3) 0.0243(19) 0.0209(18)
C1C 0.0268(19) 0.032(2) 0.0268(19) 0.0189(17) 0.0059(16) -0.0021(16)
O1C 0.0280(14) 0.0293(14) 0.0302(14) 0.0159(12) 0.0032(11) -0.0033(11)
O2C 0.0242(13) 0.0296(13) 0.0282(14) 0.0185(11) 0.0006(11) -0.0027(11)
O3C 0.0274(14) 0.0301(14) 0.0324(14) 0.0196(12) 0.0006(11) -0.0007(11)
C1M 0.087(5) 0.059(4) 0.089(5) 0.038(4) -0.021(4) -0.014(3)
O1M 0.196(6) 0.101(4) 0.066(3) 0.044(3) -0.048(4) -0.088(4)
C2M 0.047(3) 0.063(3) 0.064(4) 0.008(3) 0.016(3) -0.003(3)
O2M 0.055(2) 0.064(2) 0.054(2) 0.0227(19) -0.0084(17) -0.0156(18)

loop_
_atom_type_symbol
_atom_type_description
_atom_type_scat_dispersion_real
_atom_type_scat_dispersion_imag
_atom_type_scat_source
C C 0.0033 0.0016 'International Tables Vol C Tables 4.2.6.8 and 6.1.1.4'
H H 0.0000 0.0000 'International Tables Vol C Tables 4.2.6.8 and 6.1.1.4'
N N 0.0061 0.0033 'International Tables Vol C Tables 4.2.6.8 and 6.1.1.4'
O O 0.0106 0.0060 'International Tables Vol C Tables 4.2.6.8 and 6.1.1.4'
Zn Zn 0.2839 1.4301 'International Tables Vol C Tables 4.2.6.8 and 6.1.1.4'
Gd Gd -0.1653 3.9035 'International Tables Vol C Tables 4.2.6.8 and 6.1.1.4'

loop_
_geom_angle_atom_site_label_1
_geom_angle_atom_site_label_2
_geom_angle_atom_site_label_3
_geom_angle
_geom_angle_site_symmetry_1
_geom_angle_site_symmetry_3
O1C Zn1 O25A 91.85(10) . .
O1C Zn1 O5A 94.86(10) . .
O25A Zn1 O5A 78.57(9) . .
O1C Zn1 N12A 95.62(12) . .
O25A Zn1 N12A 165.93(11) . .
O5A Zn1 N12A 88.91(10) . .
O1C Zn1 N16A 165.42(14) . .
O25A Zn1 N16A 93.99(14) . .
O5A Zn1 N16A 99.38(13) . .
N12A Zn1 N16A 81.63(15) . .
O1C Zn1 N20A 88.17(12) . .
O25A Zn1 N20A 87.30(11) . .
O5A Zn1 N20A 165.62(11) . .
N12A Zn1 N20A 104.81(12) . .
N16A Zn1 N20A 78.79(14) . .
O1C Zn1 Gd1 86.19(7) . .
O25A Zn1 Gd1 39.33(7) . .
O5A Zn1 Gd1 40.63(6) . .
N12A Zn1 Gd1 129.27(9) . .
N16A Zn1 Gd1 106.69(13) . .
N20A Zn1 Gd1 125.92(8) . .
O25A Gd1 O5A 71.90(8) . .
O25A Gd1 O2C 106.67(9) . 2_567
O5A Gd1 O2C 136.43(9) . 2_567
O25A Gd1 O3C 141.21(8) . .
O5A Gd1 O3C 146.44(8) . .
O2C Gd1 O3C 54.00(9) 2_567 .
O25A Gd1 O2C 73.23(9) . .
O5A Gd1 O2C 74.18(8) . .
O2C Gd1 O2C 64.39(9) 2_567 .
O3C Gd1 O2C 114.52(9) . .
O25A Gd1 O2A 132.10(9) . .
O5A Gd1 O2A 69.02(8) . .
O2C Gd1 O2A 84.41(8) 2_567 .
O3C Gd1 O2A 83.19(8) . .
O2C Gd1 O2A 70.36(8) . .
O25A Gd1 O2B 89.18(11) . .
O5A Gd1 O2B 90.00(11) . .
O2C Gd1 O2B 133.40(11) 2_567 .
O3C Gd1 O2B 86.16(12) . .
O2C Gd1 O2B 159.17(12) . .
O2A Gd1 O2B 117.04(9) . .
O25A Gd1 O1B 128.32(10) . .
O5A Gd1 O1B 77.36(9) . .
O2C Gd1 O1B 124.09(9) 2_567 .
O3C Gd1 O1B 74.74(9) . .
O2C Gd1 O1B 135.17(9) . .
O2A Gd1 O1B 67.40(9) . .
O2B Gd1 O1B 49.96(10) . .
O25A Gd1 O27A 64.21(8) . .
O5A Gd1 O27A 128.94(9) . .
O2C Gd1 O27A 82.34(9) 2_567 .
O3C Gd1 O27A 78.98(9) . .
O2C Gd1 O27A 114.24(8) . .
O2A Gd1 O27A 161.83(9) . .
O2B Gd1 O27A 65.38(9) . .
O1B Gd1 O27A 110.58(9) . .
O25A Gd1 C1C 127.86(10) . .
O5A Gd1 C1C 149.62(10) . .
O2C Gd1 C1C 27.15(10) 2_567 .
O3C Gd1 C1C 26.92(10) . .
O2C Gd1 C1C 89.06(10) . .
O2A Gd1 C1C 81.63(9) . .
O2B Gd1 C1C 110.91(12) . .
O1B Gd1 C1C 98.94(10) . .
O27A Gd1 C1C 80.90(10) . .
O25A Gd1 N1B 109.07(11) . .
O5A Gd1 N1B 82.45(9) . .
O2C Gd1 N1B 134.14(10) 2_567 .
O3C Gd1 N1B 80.16(10) . .
O2C Gd1 N1B 154.58(9) . .
O2A Gd1 N1B 92.21(10) . .
O2B Gd1 N1B 24.93(11) . .
O1B Gd1 N1B 25.05(10) . .
O27A Gd1 N1B 88.17(9) . .
C1C Gd1 N1B 107.07(11) . .
O25A Gd1 Zn1 35.77(6) . .
O5A Gd1 Zn1 37.36(6) . .
O2C Gd1 Zn1 121.90(6) 2_567 .
O3C Gd1 Zn1 175.52(6) . .
O2C Gd1 Zn1 62.52(6) . .
O2A Gd1 Zn1 98.53(6) . .
O2B Gd1 Zn1 96.68(10) . .
O1B Gd1 Zn1 109.75(7) . .
O27A Gd1 Zn1 99.01(6) . .
C1C Gd1 Zn1 149.05(8) . .
N1B Gd1 Zn1 103.86(8) . .
C10A C3A O2A 121.7(3) . .
C10A C3A C4A 122.3(3) . .
O2A C3A C4A 116.1(3) . .
O5A C4A C3A 122.0(3) . .
O5A C4A C6A 121.4(3) . .
C3A C4A C6A 116.7(3) . .
C7A C6A C4A 120.6(4) . .
C7A C6A C11A 122.3(4) . .
C4A C6A C11A 117.0(4) . .
C6A C7A C8A 122.2(4) . .
C7A C8A C10A 117.4(4) . .
C7A C8A C9A 121.5(4) . .
C10A C8A C9A 121.1(4) . .
C3A C10A C8A 120.6(4) . .
N12A C11A C6A 114.3(3) . .
N12A C14A C15A 111.7(4) . .
N16A C15A C14A 112.8(4) . .
C19A C18A N16A 114.4(6) . .
C19A C18B N16A 106.3(8) . .
C18B C19A C18A 46.5(6) . .
C18B C19A N20A 122.2(7) . .
C18A C19A N20A 114.0(4) . .
N20A C22A C23A 118.2(3) . .
C24A C23A C32A 119.1(4) . .
C24A C23A C22A 120.4(3) . .
C32A C23A C22A 120.0(4) . .
O25A C24A C23A 123.3(3) . .
O25A C24A C26A 118.7(3) . .
C23A C24A C26A 117.9(3) . .
C29A C26A O27A 125.3(3) . .
C29A C26A C24A 121.8(4) . .
O27A C26A C24A 112.9(3) . .
C26A C29A C30A 120.4(4) . .
C32A C30A C29A 118.2(4) . .
C32A C30A C31A 121.5(4) . .
C29A C30A C31A 120.3(4) . .
C30A C32A C23A 122.3(4) . .
C14A N12A C11A 107.9(3) . .
C14A N12A C13A 110.1(3) . .
C11A N12A C13A 108.2(3) . .
C14A N12A Zn1 105.7(3) . .
C11A N12A Zn1 110.3(2) . .
C13A N12A Zn1 114.5(2) . .
C17A N16A C18A 99.1(5) . .
C17A N16A C15A 108.9(4) . .
C18A N16A C15A 123.4(5) . .
C17A N16A C18B 129.9(6) . .
C18A N16A C18B 40.4(5) . .
C15A N16A C18B 85.7(5) . .
C17A N16A Zn1 110.9(4) . .
C18A N16A Zn1 105.8(3) . .
C15A N16A Zn1 108.3(3) . .
C18B N16A Zn1 108.8(5) . .
C19A N20A C21A 110.4(4) . .
C19A N20A C22A 111.4(4) . .
C21A N20A C22A 105.5(3) . .
C19A N20A Zn1 108.0(3) . .
C21A N20A Zn1 111.9(3) . .
C22A N20A Zn1 109.8(2) . .
C3A O2A C1A 114.5(3) . .
C3A O2A Gd1 113.2(2) . .
C1A O2A Gd1 123.5(2) . .
C4A O5A Zn1 115.2(2) . .
C4A O5A Gd1 116.9(2) . .
Zn1 O5A Gd1 102.00(9) . .
C24A O25A Zn1 130.6(2) . .
C24A O25A Gd1 124.5(2) . .
Zn1 O25A Gd1 104.90(10) . .
C26A O27A C28A 116.6(3) . .
C26A O27A Gd1 117.1(2) . .
C28A O27A Gd1 126.0(2) . .
O3B N1B O1B 122.9(4) . .
O3B N1B O2B 121.4(4) . .
O1B N1B O2B 115.7(3) . .
O3B N1B Gd1 176.9(4) . .
O1B N1B Gd1 59.51(19) . .
O2B N1B Gd1 56.2(2) . .
N1B O1B Gd1 95.4(2) . .
N1B O2B Gd1 98.9(3) . .
O1C C1C O3C 122.3(3) 2_567 .
O1C C1C O2C 123.0(3) 2_567 2_567
O3C C1C O2C 114.7(3) . 2_567
O1C C1C Gd1 175.9(3) 2_567 .
O3C C1C Gd1 58.23(18) . .
O2C C1C Gd1 56.72(18) 2_567 .
C1C O1C Zn1 124.0(2) 2_567 .
C1C O2C Gd1 96.1(2) 2_567 2_567
C1C O2C Gd1 139.1(2) 2_567 .
Gd1 O2C Gd1 115.60(9) 2_567 .
C1C O3C Gd1 94.8(2) . .

loop_
_geom_bond_atom_site_label_1
_geom_bond_atom_site_label_2
_geom_bond_distance
_geom_bond_site_symmetry_2
Zn1 O1C 2.036(3) .
Zn1 O25A 2.123(2) .
Zn1 O5A 2.177(2) .
Zn1 N12A 2.204(3) .
Zn1 N16A 2.207(4) .
Zn1 N20A 2.287(3) .
Zn1 Gd1 3.5094(5) .
Gd1 O25A 2.302(3) .
Gd1 O5A 2.337(2) .
Gd1 O2C 2.386(3) 2_567
Gd1 O3C 2.421(3) .
Gd1 O2C 2.435(3) .
Gd1 O2A 2.467(3) .
Gd1 O2B 2.490(3) .
Gd1 O1B 2.563(3) .
Gd1 O27A 2.564(2) .
Gd1 C1C 2.837(4) .
Gd1 N1B 2.961(4) .
C1A O2A 1.449(4) .
C3A C10A 1.384(5) .
C3A O2A 1.396(4) .
C3A C4A 1.398(5) .
C4A O5A 1.340(4) .
C4A C6A 1.403(5) .
C6A C7A 1.384(6) .
C6A C11A 1.495(6) .
C7A C8A 1.390(7) .
C8A C10A 1.392(6) .
C8A C9A 1.511(6) .
C11A N12A 1.488(5) .
C13A N12A 1.488(5) .
C14A N12A 1.478(6) .
C14A C15A 1.518(7) .
C15A N16A 1.474(7) .
C17A N16A 1.469(8) .
C18A C19A 1.424(9) .
C18A N16A 1.473(7) .
C18B C19A 1.365(13) .
C18B N16A 1.669(11) .
C19A N20A 1.463(6) .
C21A N20A 1.478(6) .
C22A N20A 1.478(5) .
C22A C23A 1.502(6) .
C23A C24A 1.392(5) .
C23A C32A 1.401(5) .
C24A O25A 1.340(4) .
C24A C26A 1.410(5) .
C26A C29A 1.367(5) .
C26A O27A 1.379(5) .
C28A O27A 1.436(4) .
C29A C30A 1.392(6) .
C30A C32A 1.379(6) .
C30A C31A 1.517(5) .
N1B O3B 1.223(5) .
N1B O1B 1.259(5) .
N1B O2B 1.263(5) .
C1C O1C 1.264(5) 2_567
C1C O3C 1.289(5) .
C1C O2C 1.302(4) 2_567
O1C C1C 1.264(5) 2_567
O2C C1C 1.302(4) 2_567
O2C Gd1 2.386(3) 2_567
C1M O1M 1.375(8) .
C2M O2M 1.457(7) .
